data_7006056
loop_
_publ_author_name
'Marchetti, Fabio'
'Pampaloni, Guido'
'Zacchini, Stefano'

_publ_section_title
;
 Reactivity of niobium(v) and tantalum(v) halides with carbonyl
 compounds: synthesis of simple coordination adducts, C-H bond
 activation, C=O protonation, and halide transfer.
;
_journal_issue 38
_journal_name_full 'Dalton transactions (Cambridge, England : 2003)'
_journal_page_first 4343
_journal_page_last 4351
_journal_paper_doi 10.1039/b708531a
_journal_year 2007
_chemical_formula_sum 'C13 H10 Cl5 O Ta'
_chemical_formula_weight 540.41
_chemical_name_systematic
;
?
;
_space_group_IT_number 15
_symmetry_cell_setting monoclinic
_symmetry_space_group_name_Hall '-C 2yc'
_symmetry_space_group_name_H-M 'C 1 2/c 1'
_atom_sites_solution_hydrogens geom
_atom_sites_solution_primary direct
_atom_sites_solution_secondary difmap
_audit_creation_method SHELXL-97
_cell_angle_alpha 90.00
_cell_angle_beta 103.032(2)
_cell_angle_gamma 90.00
_cell_formula_units_Z 8
_cell_length_a 29.442(3)
_cell_length_b 8.8967(10)
_cell_length_c 12.8833(14)
_cell_measurement_reflns_used 6384
_cell_measurement_temperature 100(2)
_cell_measurement_theta_max 28.626
_cell_measurement_theta_min 2.385
_cell_volume 3287.7(6)
_computing_structure_refinement 'SHELXL-97 (Sheldrick, 1997)'
_computing_structure_solution 'SHELXS-97 (Sheldrick, 1990)'
_diffrn_ambient_temperature 100(2)
_diffrn_measured_fraction_theta_full 0.999
_diffrn_measured_fraction_theta_max 0.999
_diffrn_measurement_device_type 'CCD area detector'
_diffrn_measurement_method 'phi and omega scans'
_diffrn_radiation_monochromator graphite
_diffrn_radiation_source 'fine-focus sealed tube'
_diffrn_radiation_type MoK\a
_diffrn_radiation_wavelength 0.71073
_diffrn_reflns_av_R_equivalents 0.0269
_diffrn_reflns_av_sigmaI/netI 0.0195
_diffrn_reflns_limit_h_max 37
_diffrn_reflns_limit_h_min -37
_diffrn_reflns_limit_k_max 11
_diffrn_reflns_limit_k_min -11
_diffrn_reflns_limit_l_max 16
_diffrn_reflns_limit_l_min -16
_diffrn_reflns_number 17756
_diffrn_reflns_theta_full 27.09
_diffrn_reflns_theta_max 27.09
_diffrn_reflns_theta_min 1.42
_exptl_absorpt_coefficient_mu 7.489
_exptl_absorpt_correction_T_max 0.4203
_exptl_absorpt_correction_T_min 0.2896
_exptl_absorpt_correction_type empirical
_exptl_crystal_colour yellow
_exptl_crystal_density_diffrn 2.184
_exptl_crystal_density_method 'not measured'
_exptl_crystal_description prism
_exptl_crystal_F_000 2032
_exptl_crystal_size_max 0.22
_exptl_crystal_size_mid 0.18
_exptl_crystal_size_min 0.14
_refine_diff_density_max 0.420
_refine_diff_density_min -1.065
_refine_diff_density_rms 0.101
_refine_ls_extinction_method none
_refine_ls_goodness_of_fit_ref 1.179
_refine_ls_hydrogen_treatment constr
_refine_ls_matrix_type full
_refine_ls_number_parameters 181
_refine_ls_number_reflns 3633
_refine_ls_number_restraints 0
_refine_ls_restrained_S_all 1.179
_refine_ls_R_factor_all 0.0181
_refine_ls_R_factor_gt 0.0172
_refine_ls_shift/su_max 0.004
_refine_ls_shift/su_mean 0.000
_refine_ls_structure_factor_coef Fsqd
_refine_ls_weighting_details 'calc w=1/[\s^2^(Fo^2^)+(0.0113P)^2^+7.3159P] where P=(Fo^2^+2Fc^2^)/3'
_refine_ls_weighting_scheme calc
_refine_ls_wR_factor_gt 0.0388
_refine_ls_wR_factor_ref 0.0392
_reflns_number_gt 3517
_reflns_number_total 3633
_reflns_threshold_expression >2sigma(I)
_cod_data_source_file b708531a.txt
_cod_data_source_block c2c_tacl
_cod_depositor_comments
;
The following automatic conversions were performed:
'_symmetry_cell_setting' value 'Monoclinic' changed to 'monoclinic'
according to '/home/saulius/struct/CIF-dictionaries/cif_core.dic'
dictionary named 'cif_core.dic' version 2.4.1 from 2010-06-29.

Automatic conversion script
Id: cif_fix_enum 1527 2010-12-29 10:47:43Z saulius 
;
_cod_original_cell_volume 3287.6(6)
_cod_original_sg_symbol_H-M C2/c
_cod_database_code 7006056

loop_
_symmetry_equiv_pos_as_xyz
'x, y, z'
'-x, y, -z+1/2'
'x+1/2, y+1/2, z'
'-x+1/2, y+1/2, -z+1/2'
'-x, -y, -z'
'x, -y, z-1/2'
'-x+1/2, -y+1/2, -z'
'x+1/2, -y+1/2, z-1/2'

loop_
_atom_site_label
_atom_site_type_symbol
_atom_site_fract_x
_atom_site_fract_y
_atom_site_fract_z
_atom_site_U_iso_or_equiv
_atom_site_adp_type
_atom_site_occupancy
_atom_site_symmetry_multiplicity
_atom_site_calc_flag
_atom_site_refinement_flags
_atom_site_disorder_assembly
_atom_site_disorder_group
Ta1 Ta 0.376291(3) 1.181576(11) 0.722427(8) 0.01338(4) Uani 1 1 d . . .
Cl1 Cl 0.39647(2) 1.25715(7) 0.56461(5) 0.02390(14) Uani 1 1 d . . .
Cl2 Cl 0.45409(2) 1.20008(8) 0.81307(6) 0.02552(15) Uani 1 1 d . . .
Cl3 Cl 0.36312(2) 1.42136(7) 0.77694(5) 0.01961(13) Uani 1 1 d . . .
Cl4 Cl 0.35851(2) 1.06691(7) 0.87245(5) 0.01971(13) Uani 1 1 d . . .
Cl5 Cl 0.29830(2) 1.16645(8) 0.62973(5) 0.02332(14) Uani 1 1 d . . .
O1 O 0.38645(6) 0.9707(2) 0.67619(15) 0.0185(4) Uani 1 1 d . . .
C1 C 0.38747(9) 0.8398(3) 0.6386(2) 0.0150(5) Uani 1 1 d . . .
C2 C 0.43176(9) 0.7830(3) 0.62192(19) 0.0150(5) Uani 1 1 d . . .
C3 C 0.44107(9) 0.6284(3) 0.6245(2) 0.0173(5) Uani 1 1 d . . .
H3 H 0.4178 0.5589 0.6337 0.021 Uiso 1 1 calc R . .
C4 C 0.48384(9) 0.5768(3) 0.6138(2) 0.0215(6) Uani 1 1 d . . .
H4 H 0.4901 0.4720 0.6160 0.026 Uiso 1 1 calc R . .
C5 C 0.51804(10) 0.6782(3) 0.5997(2) 0.0222(6) Uani 1 1 d . . .
H5 H 0.5475 0.6422 0.5919 0.027 Uiso 1 1 calc R . .
C6 C 0.50928(10) 0.8315(3) 0.5971(2) 0.0220(6) Uani 1 1 d . . .
H6 H 0.5326 0.9000 0.5869 0.026 Uiso 1 1 calc R . .
C7 C 0.46669(9) 0.8851(3) 0.6095(2) 0.0190(5) Uani 1 1 d . . .
H7 H 0.4611 0.9902 0.6095 0.023 Uiso 1 1 calc R . .
C8 C 0.34477(9) 0.7503(3) 0.6167(2) 0.0144(5) Uani 1 1 d . . .
C9 C 0.33691(9) 0.6412(3) 0.5361(2) 0.0168(5) Uani 1 1 d . . .
H9 H 0.3593 0.6254 0.4944 0.020 Uiso 1 1 calc R . .
C10 C 0.29673(9) 0.5569(3) 0.5173(2) 0.0199(5) Uani 1 1 d . . .
H10 H 0.2913 0.4837 0.4622 0.024 Uiso 1 1 calc R . .
C11 C 0.26407(9) 0.5784(3) 0.5786(2) 0.0214(6) Uani 1 1 d . . .
H11 H 0.2367 0.5183 0.5663 0.026 Uiso 1 1 calc R . .
C12 C 0.27119(10) 0.6871(3) 0.6578(2) 0.0219(6) Uani 1 1 d . . .
H12 H 0.2486 0.7018 0.6991 0.026 Uiso 1 1 calc R . .
C13 C 0.31110(9) 0.7742(3) 0.6766(2) 0.0182(5) Uani 1 1 d . . .
H13 H 0.3157 0.8499 0.7300 0.022 Uiso 1 1 calc R . .

loop_
_atom_site_aniso_label
_atom_site_aniso_U_11
_atom_site_aniso_U_22
_atom_site_aniso_U_33
_atom_site_aniso_U_23
_atom_site_aniso_U_13
_atom_site_aniso_U_12
Ta1 0.01695(6) 0.00776(6) 0.01638(6) -0.00186(4) 0.00574(4) -0.00110(4)
Cl1 0.0373(4) 0.0152(3) 0.0242(3) -0.0018(2) 0.0173(3) -0.0036(3)
Cl2 0.0189(3) 0.0184(3) 0.0374(4) -0.0016(3) 0.0024(3) -0.0017(2)
Cl3 0.0320(3) 0.0092(3) 0.0188(3) -0.0008(2) 0.0083(2) 0.0031(2)
Cl4 0.0282(3) 0.0136(3) 0.0183(3) 0.0000(2) 0.0073(2) -0.0027(2)
Cl5 0.0213(3) 0.0244(3) 0.0229(3) -0.0011(3) 0.0021(2) -0.0029(3)
O1 0.0244(9) 0.0088(9) 0.0257(10) -0.0045(7) 0.0126(8) -0.0026(7)
C1 0.0212(13) 0.0106(12) 0.0136(12) 0.0008(9) 0.0047(10) -0.0003(9)
C2 0.0182(12) 0.0125(12) 0.0145(12) -0.0015(10) 0.0043(9) 0.0001(10)
C3 0.0214(13) 0.0121(12) 0.0179(12) -0.0012(10) 0.0036(10) -0.0011(10)
C4 0.0264(14) 0.0154(13) 0.0227(13) 0.0005(11) 0.0056(11) 0.0035(11)
C5 0.0191(13) 0.0274(16) 0.0204(13) -0.0004(11) 0.0052(10) 0.0057(11)
C6 0.0208(13) 0.0233(15) 0.0229(14) -0.0032(11) 0.0071(11) -0.0061(11)
C7 0.0240(13) 0.0139(13) 0.0197(13) -0.0044(10) 0.0060(10) -0.0045(10)
C8 0.0186(12) 0.0081(11) 0.0165(12) 0.0031(9) 0.0040(9) -0.0006(9)
C9 0.0211(13) 0.0135(12) 0.0160(12) 0.0022(10) 0.0044(10) 0.0015(10)
C10 0.0229(13) 0.0147(13) 0.0201(13) -0.0020(10) 0.0005(10) -0.0029(10)
C11 0.0193(12) 0.0174(13) 0.0257(14) 0.0041(11) 0.0008(10) -0.0034(10)
C12 0.0208(13) 0.0197(14) 0.0277(15) 0.0021(11) 0.0108(11) -0.0001(10)
C13 0.0234(13) 0.0129(12) 0.0195(13) -0.0003(10) 0.0077(10) 0.0007(10)

loop_
_atom_type_symbol
_atom_type_description
_atom_type_scat_dispersion_real
_atom_type_scat_dispersion_imag
_atom_type_scat_source
C C 0.0033 0.0016 'International Tables Vol C Tables 4.2.6.8 and 6.1.1.4'
H H 0.0000 0.0000 'International Tables Vol C Tables 4.2.6.8 and 6.1.1.4'
O O 0.0106 0.0060 'International Tables Vol C Tables 4.2.6.8 and 6.1.1.4'
Cl Cl 0.1484 0.1585 'International Tables Vol C Tables 4.2.6.8 and 6.1.1.4'
Ta Ta -0.7052 6.5227 'International Tables Vol C Tables 4.2.6.8 and 6.1.1.4'

loop_
_geom_angle_atom_site_label_1
_geom_angle_atom_site_label_2
_geom_angle_atom_site_label_3
_geom_angle
_geom_angle_site_symmetry_1
_geom_angle_site_symmetry_3
_geom_angle_publ_flag
O1 Ta1 Cl3 178.62(5) . . ?
O1 Ta1 Cl2 91.10(6) . . ?
Cl3 Ta1 Cl2 89.76(2) . . ?
O1 Ta1 Cl5 89.40(6) . . ?
Cl3 Ta1 Cl5 89.75(2) . . ?
Cl2 Ta1 Cl5 179.06(3) . . ?
O1 Ta1 Cl1 85.80(5) . . ?
Cl3 Ta1 Cl1 95.27(2) . . ?
Cl2 Ta1 Cl1 90.09(3) . . ?
Cl5 Ta1 Cl1 89.16(3) . . ?
O1 Ta1 Cl4 85.08(6) . . ?
Cl3 Ta1 Cl4 93.86(2) . . ?
Cl2 Ta1 Cl4 89.69(3) . . ?
Cl5 Ta1 Cl4 91.14(2) . . ?
Cl1 Ta1 Cl4 170.87(2) . . ?
C1 O1 Ta1 172.22(18) . . ?
O1 C1 C2 118.3(2) . . ?
O1 C1 C8 118.9(2) . . ?
C2 C1 C8 122.8(2) . . ?
C3 C2 C7 119.4(2) . . ?
C3 C2 C1 120.8(2) . . ?
C7 C2 C1 119.6(2) . . ?
C4 C3 C2 120.2(2) . . ?
C4 C3 H3 119.9 . . ?
C2 C3 H3 119.9 . . ?
C3 C4 C5 120.1(3) . . ?
C3 C4 H4 120.0 . . ?
C5 C4 H4 120.0 . . ?
C6 C5 C4 120.2(3) . . ?
C6 C5 H5 119.9 . . ?
C4 C5 H5 119.9 . . ?
C7 C6 C5 120.3(3) . . ?
C7 C6 H6 119.8 . . ?
C5 C6 H6 119.8 . . ?
C6 C7 C2 119.7(3) . . ?
C6 C7 H7 120.2 . . ?
C2 C7 H7 120.2 . . ?
C9 C8 C13 119.5(2) . . ?
C9 C8 C1 120.8(2) . . ?
C13 C8 C1 119.7(2) . . ?
C10 C9 C8 120.0(2) . . ?
C10 C9 H9 120.0 . . ?
C8 C9 H9 120.0 . . ?
C9 C10 C11 120.3(2) . . ?
C9 C10 H10 119.9 . . ?
C11 C10 H10 119.9 . . ?
C12 C11 C10 120.3(2) . . ?
C12 C11 H11 119.8 . . ?
C10 C11 H11 119.8 . . ?
C13 C12 C11 120.1(3) . . ?
C13 C12 H12 119.9 . . ?
C11 C12 H12 119.9 . . ?
C12 C13 C8 119.8(3) . . ?
C12 C13 H13 120.1 . . ?
C8 C13 H13 120.1 . . ?

loop_
_geom_bond_atom_site_label_1
_geom_bond_atom_site_label_2
_geom_bond_distance
_geom_bond_site_symmetry_2
_geom_bond_publ_flag
Ta1 O1 2.0108(18) . ?
Ta1 Cl3 2.3059(6) . ?
Ta1 Cl2 2.3304(7) . ?
Ta1 Cl5 2.3408(7) . ?
Ta1 Cl1 2.3417(7) . ?
Ta1 Cl4 2.3466(7) . ?
O1 C1 1.265(3) . ?
C1 C2 1.459(4) . ?
C1 C8 1.461(3) . ?
C2 C3 1.402(4) . ?
C2 C7 1.408(4) . ?
C3 C4 1.376(4) . ?
C3 H3 0.9500 . ?
C4 C5 1.394(4) . ?
C4 H4 0.9500 . ?
C5 C6 1.386(4) . ?
C5 H5 0.9500 . ?
C6 C7 1.384(4) . ?
C6 H6 0.9500 . ?
C7 H7 0.9500 . ?
C8 C9 1.402(4) . ?
C8 C13 1.404(4) . ?
C9 C10 1.375(4) . ?
C9 H9 0.9500 . ?
C10 C11 1.388(4) . ?
C10 H10 0.9500 . ?
C11 C12 1.387(4) . ?
C11 H11 0.9500 . ?
C12 C13 1.382(4) . ?
C12 H12 0.9500 . ?
C13 H13 0.9500 . ?

loop_
_geom_torsion_atom_site_label_1
_geom_torsion_atom_site_label_2
_geom_torsion_atom_site_label_3
_geom_torsion_atom_site_label_4
_geom_torsion
_geom_torsion_site_symmetry_1
_geom_torsion_site_symmetry_2
_geom_torsion_site_symmetry_3
_geom_torsion_site_symmetry_4
_geom_torsion_publ_flag
Cl3 Ta1 O1 C1 63(3) . . . . ?
Cl2 Ta1 O1 C1 -168.1(13) . . . . ?
Cl5 Ta1 O1 C1 11.1(13) . . . . ?
Cl1 Ta1 O1 C1 -78.1(13) . . . . ?
Cl4 Ta1 O1 C1 102.3(13) . . . . ?
Ta1 O1 C1 C2 142.3(12) . . . . ?
Ta1 O1 C1 C8 -39.5(14) . . . . ?
O1 C1 C2 C3 153.0(2) . . . . ?
C8 C1 C2 C3 -25.2(4) . . . . ?
O1 C1 C2 C7 -23.2(4) . . . . ?
C8 C1 C2 C7 158.6(2) . . . . ?
C7 C2 C3 C4 -0.7(4) . . . . ?
C1 C2 C3 C4 -176.8(2) . . . . ?
C2 C3 C4 C5 -0.3(4) . . . . ?
C3 C4 C5 C6 0.4(4) . . . . ?
C4 C5 C6 C7 0.6(4) . . . . ?
C5 C6 C7 C2 -1.6(4) . . . . ?
C3 C2 C7 C6 1.7(4) . . . . ?
C1 C2 C7 C6 177.9(2) . . . . ?
O1 C1 C8 C9 151.3(2) . . . . ?
C2 C1 C8 C9 -30.5(4) . . . . ?
O1 C1 C8 C13 -28.4(4) . . . . ?
C2 C1 C8 C13 149.8(2) . . . . ?
C13 C8 C9 C10 -1.0(4) . . . . ?
C1 C8 C9 C10 179.3(2) . . . . ?
C8 C9 C10 C11 -0.6(4) . . . . ?
C9 C10 C11 C12 1.4(4) . . . . ?
C10 C11 C12 C13 -0.5(4) . . . . ?
C11 C12 C13 C8 -1.1(4) . . . . ?
C9 C8 C13 C12 1.8(4) . . . . ?
C1 C8 C13 C12 -178.4(2) . . . . ?
